data_5910335
loop_
_publ_author_name
'Wyckoff, R. W. G.'

_publ_section_title
;
Pages 42 from the Structure of Crystals, vol. 4 by Wyckoff R W G. 
published by Interscience Publishers, Inc. in 1951 
;
_journal_name_full 'The Structure of Crystals'
_journal_page_first 42
_journal_page_last 42
_journal_volume 4
_journal_year 1951
_chemical_formula_structural K2BaS12O12
_chemical_formula_sum 'Ba K2 O12 S12'
_space_group_IT_number 13
_symmetry_cell_setting monoclinic
_symmetry_Int_Tables_number 13
_symmetry_space_group_name_Hall '-P 2yc'
_symmetry_space_group_name_H-M 'P 1 2/c 1'
_audit_creation_date 2006-24-10
_audit_creation_method
;
Pages 42 from the Structure of Crystals, vol. 4 by Wyckoff R W G. 
published by Interscience Publishers, Inc. in 1951 
;
_audit_update_record 'created by Girish Upreti, Portland State University'
_cell_angle_alpha 90
_cell_angle_beta 112
_cell_angle_gamma 90
_cell_length_a 11.58
_cell_length_b 10.81
_cell_length_c 9.14
_cell_volume 1060.831
_cod_original_sg_symbol_H-M 'P 2/c'
_cod_original_formula_sum 'K2 Ba S12 O12'
_cod_database_code 5910335

loop_
_symmetry_equiv_pos_as_xyz
x,y,z
-x,y,-z+1/2
-x,-y,-z
x,-y,z+1/2

loop_
_atom_site_fract_x
_atom_site_fract_y
_atom_site_fract_z
_atom_site_label
0.00000 0.01760 0.25000 Ba1
-0.00000 -0.01760 -0.25000 Ba2
0.50000 0.00000 0.00000 K1
0.50000 0.00000 0.50000 K2
0.00000 0.45000 0.25000 K3
-0.00000 -0.45000 -0.25000 K4
0.13800 0.27400 0.04400 S1
0.13800 -0.27400 0.54400 S2
-0.13800 -0.27400 -0.04400 S3
-0.13800 0.27400 -0.54400 S4
0.33200 0.28400 0.16200 S5
0.33200 -0.28400 0.66200 S6
-0.33200 -0.28400 -0.16200 S7
-0.33200 0.28400 -0.66200 S8
0.34800 0.41800 0.32700 S9
0.34800 -0.41800 0.82700 S10
-0.34800 -0.41800 -0.32700 S11
-0.34800 0.41800 -0.82700 S12
0.40100 0.35100 0.55100 S13
0.40100 -0.35100 1.05100 S14
-0.40100 -0.35100 -0.55100 S15
-0.40100 0.35100 -1.05100 S16
0.24600 0.30300 0.59300 S17
0.24600 -0.30300 1.09300 S18
-0.24600 -0.30300 -0.59300 S19
-0.24600 0.30300 -1.09300 S20
0.25400 0.11000 0.57700 S21
0.25400 -0.11000 1.07700 S22
-0.25400 -0.11000 -0.57700 S23
-0.25400 0.11000 -1.07700 S24
0.13300 0.18300 -0.07400 O1
0.13300 -0.18300 0.42600 O2
-0.13300 -0.18300 0.07400 O3
-0.13300 0.18300 -0.42600 O4
0.08600 0.22700 0.15800 O5
0.08600 -0.22700 0.65800 O6
-0.08600 -0.22700 -0.15800 O7
-0.08600 0.22700 -0.65800 O8
0.10500 0.39700 -0.00800 O9
0.10500 -0.39700 0.49200 O10
-0.10500 -0.39700 0.00800 O11
-0.10500 0.39700 -0.49200 O12
0.35800 0.06600 0.72100 O13
0.35800 -0.06600 1.22100 O14
-0.35800 -0.06600 -0.72100 O15
-0.35800 0.06600 -1.22100 O16
0.25700 0.07100 0.42600 O17
0.25700 -0.07100 0.92600 O18
-0.25700 -0.07100 -0.42600 O19
-0.25700 0.07100 -0.92600 O20
0.14000 0.08000 0.59300 O21
0.14000 -0.08000 1.09300 O22
-0.14000 -0.08000 -0.59300 O23
-0.14000 0.08000 -1.09300 O24
